data_1554918
loop_
_publ_author_name
'Zhao, Xiaoyun'
'Xiong, Jiale'
'An, Junkai'
'Yu, Jicong'
'Zhu, Liping'
'Feng, Xing'
'Jiang, Xianxing'

_publ_section_title
;
 Diastereodivergent construction of bispiro[oxindole-bi-pyrrolidine]s with
 four consecutive stereocenters via asymmetric [3 + 2] cycloaddition of
 2,3-dioxopyrrolidines using identical catalysts
;
_journal_issue 12
_journal_name_full 'Organic Chemistry Frontiers'
_journal_page_first 1989
_journal_paper_doi 10.1039/C9QO00452A
_journal_volume 6
_journal_year 2019
_chemical_absolute_configuration ad
_chemical_formula_moiety 'C35 H27 Br F3 N3 O3'
_chemical_formula_sum 'C35 H27 Br F3 N3 O3'
_chemical_formula_weight 674.50
_space_group_crystal_system orthorhombic
_space_group_IT_number 19
_space_group_name_Hall 'P 2ac 2ab'
_space_group_name_H-M_alt 'P 21 21 21'
_atom_sites_solution_hydrogens geom
_atom_sites_solution_primary dual
_audit_creation_date 2018-12-18
_audit_creation_method
;
Olex2 1.2
(compiled 2018.05.29 svn.r3508 for OlexSys, GUI svn.r5506)
;
_audit_update_record
;
2018-12-18 deposited with the CCDC.	2019-04-22 downloaded from the CCDC.
;
_cell_angle_alpha 90
_cell_angle_beta 90
_cell_angle_gamma 90
_cell_formula_units_Z 4
_cell_length_a 8.47950(10)
_cell_length_b 18.03580(10)
_cell_length_c 21.54370(10)
_cell_measurement_reflns_used 23741
_cell_measurement_temperature 100.00(10)
_cell_measurement_theta_max 76.7980
_cell_measurement_theta_min 3.1730
_cell_volume 3294.78(5)
_computing_cell_refinement 'CrysAlisPro 1.171.39.46 (Rigaku OD, 2018)'
_computing_data_collection 'CrysAlisPro 1.171.39.46 (Rigaku OD, 2018)'
_computing_data_reduction 'CrysAlisPro 1.171.39.46 (Rigaku OD, 2018)'
_computing_molecular_graphics 'Olex2 (Dolomanov et al., 2009)'
_computing_publication_material 'Olex2 (Dolomanov et al., 2009)'
_computing_structure_refinement 'ShelXL (Sheldrick, 2015)'
_computing_structure_solution 'ShelXT (Sheldrick, 2015)'
_diffrn_ambient_environment N~2~
_diffrn_ambient_temperature 100.00(10)
_diffrn_detector 'CCD plate'
_diffrn_detector_type HyPix
_diffrn_measured_fraction_theta_full 0.999
_diffrn_measured_fraction_theta_max 0.993
_diffrn_measurement_details
;
List of Runs (angles in degrees, time in seconds):

  # Type    Start    End  Width  t~exp~   \w     \q     \k     \f   Frames
#--------------------------------------------------------------------------
  1  \w    -65.00  30.00   0.50    0.05    --  -46.62  13.00  49.00  190
  2  \w   -117.00 -27.00   0.50    0.05    -- -100.00 125.00-112.00  180
  3  \w     34.00 112.00   0.50    0.05    --  107.00-116.00  73.00  156
  4  \w     31.00 126.00   0.50    0.05    --  107.00 -13.00-121.00  190
  5  \w     32.00 120.00   0.50    0.05    --   46.62  38.00 -30.00  176
  6  \w    -27.00  61.00   0.50    0.05    --   46.62 -38.00 120.00  176
  7  \w     34.00 109.00   0.50    0.05    --  107.00 -94.00 -30.00  150
  8  \w     93.00 178.00   0.50    0.05    --  107.00  45.00-180.00  170
  9  \w     34.00 109.00   0.50    0.05    --  107.00 -94.00 120.00  150
 10  \w     32.00 123.00   0.50    0.05    --  107.00 -30.00 -30.00  182
 11  \w     92.00 178.00   0.50    0.05    --  107.00  30.00 120.00  172
 12  \w     34.00 125.00   0.50    0.05    --  107.00 -61.00   0.00  182
 13  \w     34.00 109.00   0.50    0.05    --  107.00 -94.00-180.00  150
 14  \w     34.00 109.00   0.50    0.05    --  107.00 -94.00   0.00  150
 15  \w     34.00 117.00   0.50    0.05    --  107.00-125.00-150.00  166
 16  \w     75.00 125.00   0.50    0.05    --  107.00 -61.00-180.00  100
;
_diffrn_measurement_device 'four-circle diffractometer'
_diffrn_measurement_device_type 'XtaLAB Synergy R, DW system, HyPix'
_diffrn_measurement_method '\w scans'
_diffrn_orient_matrix_type 'CrysAlisPro convention (1999,Acta A55,543-557)'
_diffrn_orient_matrix_UB_11 0.0255371000
_diffrn_orient_matrix_UB_12 -0.0750609000
_diffrn_orient_matrix_UB_13 -0.0326485000
_diffrn_orient_matrix_UB_21 -0.0186827000
_diffrn_orient_matrix_UB_22 -0.0403060000
_diffrn_orient_matrix_UB_23 0.0626354000
_diffrn_orient_matrix_UB_31 -0.1788170000
_diffrn_orient_matrix_UB_32 -0.0064971000
_diffrn_orient_matrix_UB_33 -0.0112164000
_diffrn_radiation_monochromator mirror
_diffrn_radiation_probe x-ray
_diffrn_radiation_type CuK\a
_diffrn_radiation_wavelength 1.54184
_diffrn_reflns_av_R_equivalents 0.0526
_diffrn_reflns_av_unetI/netI 0.0319
_diffrn_reflns_Laue_measured_fraction_full 0.999
_diffrn_reflns_Laue_measured_fraction_max 0.993
_diffrn_reflns_limit_h_max 8
_diffrn_reflns_limit_h_min -10
_diffrn_reflns_limit_k_max 18
_diffrn_reflns_limit_k_min -22
_diffrn_reflns_limit_l_max 24
_diffrn_reflns_limit_l_min -27
_diffrn_reflns_number 31862
_diffrn_reflns_point_group_measured_fraction_full 0.999
_diffrn_reflns_point_group_measured_fraction_max 0.985
_diffrn_reflns_theta_full 67.684
_diffrn_reflns_theta_max 76.867
_diffrn_reflns_theta_min 3.196
_diffrn_source 'Rotating-anode X-ray tube'
_diffrn_source_type 'Rigaku (Cu) X-ray Source'
_exptl_absorpt_coefficient_mu 2.172
_exptl_absorpt_correction_T_max 1.00000
_exptl_absorpt_correction_T_min 0.33806
_exptl_absorpt_correction_type multi-scan
_exptl_absorpt_process_details
;
CrysAlisPro 1.171.39.46 (Rigaku Oxford Diffraction, 2018)
Empirical absorption correction using spherical harmonics,
 implemented in SCALE3 ABSPACK scaling algorithm.
;
_exptl_crystal_colour colourless
_exptl_crystal_colour_primary colourless
_exptl_crystal_density_diffrn 1.360
_exptl_crystal_description block
_exptl_crystal_F_000 1376
_exptl_crystal_size_max 0.3
_exptl_crystal_size_mid 0.2
_exptl_crystal_size_min 0.1
_refine_diff_density_max 1.903
_refine_diff_density_min -0.746
_refine_diff_density_rms 0.111
_refine_ls_abs_structure_details
;
 Flack x determined using 2766 quotients [(I+)-(I-)]/[(I+)+(I-)]
 (Parsons, Flack and Wagner, Acta Cryst. B69 (2013) 249-259).
;
_refine_ls_abs_structure_Flack 0.171(11)
_refine_ls_extinction_method none
_refine_ls_goodness_of_fit_ref 1.041
_refine_ls_hydrogen_treatment constr
_refine_ls_matrix_type full
_refine_ls_number_parameters 406
_refine_ls_number_reflns 6858
_refine_ls_number_restraints 0
_refine_ls_restrained_S_all 1.041
_refine_ls_R_factor_all 0.0591
_refine_ls_R_factor_gt 0.0577
_refine_ls_shift/su_max 0.000
_refine_ls_shift/su_mean 0.000
_refine_ls_structure_factor_coef Fsqd
_refine_ls_weighting_details 'w=1/[\s^2^(Fo^2^)+(0.0758P)^2^+11.5344P] where P=(Fo^2^+2Fc^2^)/3'
_refine_ls_weighting_scheme calc
_refine_ls_wR_factor_gt 0.1511
_refine_ls_wR_factor_ref 0.1528
_reflns_Friedel_coverage 0.762
_reflns_Friedel_fraction_full 0.998
_reflns_Friedel_fraction_max 0.975
_reflns_number_gt 6670
_reflns_number_total 6858
_reflns_threshold_expression 'I > 2\s(I)'
_cod_data_source_file c9qo00452a2.cif
_cod_data_source_block zhaoxy_fv2_181128
_cod_database_code 1554918
_shelx_shelxl_version_number 2016/6
_shelx_space_group_comment
;
The symmetry employed for this shelxl refinement is uniquely defined
by the following loop, which should always be used as a source of
symmetry information in preference to the above space-group names.
They are only intended as comments.
;
_shelx_estimated_absorpt_t_max 0.812
_shelx_estimated_absorpt_t_min 0.562
_reflns_odcompleteness_completeness 99.92
_reflns_odcompleteness_iscentric 1
_reflns_odcompleteness_theta 71.98
_olex2_refinement_description
;
1. Fixed Uiso
 At 1.2 times of:
  All C(H) groups, All C(H,H) groups, All N(H) groups
2.a Ternary CH refined with riding coordinates:
 C00I(H00I), C00M(H00M)
2.b Secondary CH2 refined with riding coordinates:
 C00F(H00A,H00B), C011(H01A,H01B), C019(H01C,H01D)
2.c Aromatic/amide H refined with riding coordinates:
 N00C(H00C), C00H(H00H), C00J(H00J), C00N(H00N), C00Q(H00Q), C00S(H00S),
 C00U(H00U), C00V(H00V), C00W(H00W), C00Y(H00Y), C00Z(H00Z), C012(H012),
 C014(H014), C015(H015), C016(H016), C017(H017), C018(H018), C01A(H01E),
 C01B(H01F)
;
_olex2_submission_special_instructions 'No special instructions were received'
_oxdiff_exptl_absorpt_empirical_details
;
Empirical correction (ABSPACK) includes:
- Absorption correction using spherical harmonics
- Frame scaling
;
_oxdiff_exptl_absorpt_empirical_full_max 2.865
_oxdiff_exptl_absorpt_empirical_full_min 0.441

loop_
_space_group_symop_operation_xyz
'x, y, z'
'-x+1/2, -y, z+1/2'
'-x, y+1/2, -z+1/2'
'x+1/2, -y+1/2, -z'

loop_
_atom_site_label
_atom_site_type_symbol
_atom_site_fract_x
_atom_site_fract_y
_atom_site_fract_z
_atom_site_U_iso_or_equiv
_atom_site_adp_type
_atom_site_occupancy
_atom_site_site_symmetry_order
_atom_site_calc_flag
_atom_site_refinement_flags_posn
Br01 Br 0.68726(9) 0.83060(4) 0.43036(3) 0.02698(17) Uani 1 1 d .
F004 F 0.9358(5) 0.5258(2) 0.51818(16) 0.0276(8) Uani 1 1 d .
F005 F 1.0405(5) 0.4515(3) 0.58460(18) 0.0358(10) Uani 1 1 d .
F006 F 0.8108(6) 0.4278(2) 0.54584(18) 0.0340(9) Uani 1 1 d .
O007 O 0.8606(5) 0.6334(2) 0.7256(2) 0.0216(9) Uani 1 1 d .
O008 O 0.1680(5) 0.5104(3) 0.7100(2) 0.0270(10) Uani 1 1 d .
O009 O 0.4205(5) 0.4480(2) 0.63318(19) 0.0207(9) Uani 1 1 d .
N00A N 0.3434(6) 0.6075(3) 0.7140(2) 0.0196(10) Uani 1 1 d .
N00B N 0.7715(6) 0.5696(3) 0.8116(2) 0.0201(10) Uani 1 1 d .
N00C N 0.8049(6) 0.4804(3) 0.6724(2) 0.0184(9) Uani 1 1 d .
H00C H 0.844629 0.436013 0.678892 0.022 Uiso 1 1 calc R
C00D C 0.2949(7) 0.5393(4) 0.6988(2) 0.0197(12) Uani 1 1 d .
C00E C 0.4314(7) 0.5055(3) 0.6622(3) 0.0202(12) Uani 1 1 d .
C00F C 0.5009(7) 0.6291(3) 0.6894(3) 0.0186(11) Uani 1 1 d .
H00A H 0.566124 0.651983 0.722369 0.022 Uiso 1 1 calc R
H00B H 0.490149 0.664657 0.654673 0.022 Uiso 1 1 calc R
C00G C 0.7875(6) 0.5833(3) 0.7495(2) 0.0151(10) Uani 1 1 d .
C00H C 1.0589(8) 0.5077(4) 0.8616(3) 0.0231(12) Uani 1 1 d .
H00H H 1.029117 0.494369 0.820602 0.028 Uiso 1 1 calc R
C00I C 0.8320(7) 0.5276(3) 0.6187(3) 0.0191(11) Uani 1 1 d .
H00I H 0.902101 0.570161 0.629922 0.023 Uiso 1 1 calc R
C00J C 0.5603(8) 0.4058(4) 0.7665(3) 0.0225(12) Uani 1 1 d .
H00J H 0.526693 0.384129 0.728587 0.027 Uiso 1 1 calc R
C00K C 0.5749(7) 0.5560(3) 0.6670(3) 0.0188(11) Uani 1 1 d .
C00L C 0.6662(7) 0.6259(3) 0.5637(3) 0.0175(11) Uani 1 1 d .
C00M C 0.6654(7) 0.5555(3) 0.6025(3) 0.0171(11) Uani 1 1 d .
H00M H 0.614994 0.516139 0.576580 0.021 Uiso 1 1 calc R
C00N C 0.7277(7) 0.6932(3) 0.5844(3) 0.0187(12) Uani 1 1 d .
H00N H 0.766924 0.697230 0.625586 0.022 Uiso 1 1 calc R
C00O C 0.9043(7) 0.4827(3) 0.5667(3) 0.0207(11) Uani 1 1 d .
C00P C 0.3095(8) 0.6839(3) 0.8084(3) 0.0211(12) Uani 1 1 d .
C00Q C 0.6600(7) 0.4697(4) 0.8788(3) 0.0216(12) Uani 1 1 d .
H00Q H 0.695843 0.491550 0.916374 0.026 Uiso 1 1 calc R
C00R C 0.6776(8) 0.7478(3) 0.4853(3) 0.0218(12) Uani 1 1 d .
C00S C 0.6176(7) 0.6814(3) 0.4630(3) 0.0209(12) Uani 1 1 d .
H00S H 0.582438 0.677289 0.421267 0.025 Uiso 1 1 calc R
C00T C 0.9834(7) 0.5659(4) 0.8913(3) 0.0216(12) Uani 1 1 d .
C00U C 0.7320(7) 0.7547(4) 0.5453(3) 0.0229(13) Uani 1 1 d .
H00U H 0.771990 0.800735 0.559790 0.027 Uiso 1 1 calc R
C00V C 0.5770(8) 0.4024(4) 0.8789(3) 0.0259(14) Uani 1 1 d .
H00V H 0.552406 0.378977 0.917142 0.031 Uiso 1 1 calc R
C00W C 1.0259(8) 0.5847(4) 0.9518(3) 0.0263(14) Uani 1 1 d .
H00W H 0.972083 0.623441 0.972824 0.032 Uiso 1 1 calc R
C00X C 0.6377(7) 0.4722(4) 0.7660(3) 0.0206(12) Uani 1 1 d .
C00Y C 0.5301(8) 0.3695(4) 0.8228(3) 0.0265(13) Uani 1 1 d .
H00Y H 0.478046 0.322879 0.822953 0.032 Uiso 1 1 calc R
C00Z C 0.3790(8) 0.6316(4) 0.8472(3) 0.0248(13) Uani 1 1 d .
H00Z H 0.390193 0.581780 0.833530 0.030 Uiso 1 1 calc R
C010 C 0.6878(7) 0.5031(3) 0.8223(3) 0.0184(11) Uani 1 1 d .
C011 C 0.8568(8) 0.6109(4) 0.8590(3) 0.0237(13) Uani 1 1 d .
H01A H 0.780741 0.628849 0.890398 0.028 Uiso 1 1 calc R
H01B H 0.906322 0.654801 0.839485 0.028 Uiso 1 1 calc R
C012 C 0.6101(7) 0.6213(3) 0.5029(3) 0.0191(11) Uani 1 1 d .
H012 H 0.565779 0.576076 0.488553 0.023 Uiso 1 1 calc R
C013 C 0.6988(7) 0.5211(3) 0.7136(2) 0.0174(11) Uani 1 1 d .
C014 C 1.1779(9) 0.4688(4) 0.8915(3) 0.0315(14) Uani 1 1 d .
H014 H 1.228933 0.428743 0.871074 0.038 Uiso 1 1 calc R
C015 C 0.4147(10) 0.7234(5) 0.9260(4) 0.0427(19) Uani 1 1 d .
H015 H 0.449412 0.737006 0.966378 0.051 Uiso 1 1 calc R
C016 C 1.1474(8) 0.5466(5) 0.9813(3) 0.0332(16) Uani 1 1 d .
H016 H 1.179082 0.560380 1.022009 0.040 Uiso 1 1 calc R
C017 C 0.2923(8) 0.7565(4) 0.8290(3) 0.0276(13) Uani 1 1 d .
H017 H 0.243824 0.792698 0.803244 0.033 Uiso 1 1 calc R
C018 C 0.4322(9) 0.6517(4) 0.9061(3) 0.0293(14) Uani 1 1 d .
H018 H 0.480445 0.615909 0.932275 0.035 Uiso 1 1 calc R
C019 C 0.2449(7) 0.6618(4) 0.7448(3) 0.0237(12) Uani 1 1 d .
H01C H 0.137463 0.641189 0.749882 0.028 Uiso 1 1 calc R
H01D H 0.236834 0.706558 0.718354 0.028 Uiso 1 1 calc R
C01A C 1.2219(9) 0.4884(5) 0.9510(4) 0.0363(17) Uani 1 1 d .
H01E H 1.303799 0.461866 0.971359 0.044 Uiso 1 1 calc R
C01B C 0.3474(10) 0.7756(5) 0.8882(4) 0.0392(18) Uani 1 1 d .
H01F H 0.338077 0.825390 0.902183 0.047 Uiso 1 1 calc R

loop_
_atom_site_aniso_label
_atom_site_aniso_U_11
_atom_site_aniso_U_22
_atom_site_aniso_U_33
_atom_site_aniso_U_23
_atom_site_aniso_U_13
_atom_site_aniso_U_12
Br01 0.0297(3) 0.0281(3) 0.0231(3) 0.0077(3) 0.0014(3) 0.0010(3)
F004 0.0292(19) 0.039(2) 0.0143(16) 0.0010(15) 0.0048(14) -0.0038(17)
F005 0.031(2) 0.055(3) 0.0215(19) -0.0021(17) 0.0030(16) 0.017(2)
F006 0.039(2) 0.034(2) 0.0287(19) -0.0077(16) 0.0043(19) -0.005(2)
O007 0.022(2) 0.024(2) 0.019(2) -0.0010(17) -0.0019(16) 0.0002(17)
O008 0.019(2) 0.036(2) 0.026(2) 0.0010(19) 0.0010(18) -0.005(2)
O009 0.021(2) 0.023(2) 0.018(2) -0.0004(17) 0.0004(17) 0.0002(17)
N00A 0.017(3) 0.026(3) 0.016(2) 0.0006(19) 0.0037(19) 0.004(2)
N00B 0.025(3) 0.023(2) 0.012(2) -0.0021(19) -0.0030(19) 0.004(2)
N00C 0.022(2) 0.020(2) 0.013(2) 0.0003(18) 0.002(2) 0.002(2)
C00D 0.016(3) 0.032(3) 0.012(2) 0.004(2) 0.001(2) 0.001(2)
C00E 0.021(3) 0.024(3) 0.016(3) 0.004(2) 0.000(2) 0.001(2)
C00F 0.017(3) 0.022(3) 0.016(3) 0.003(2) 0.000(2) -0.001(2)
C00G 0.012(3) 0.020(3) 0.013(2) 0.001(2) -0.001(2) 0.002(2)
C00H 0.021(3) 0.029(3) 0.020(3) -0.003(2) -0.001(2) 0.004(3)
C00I 0.016(3) 0.024(3) 0.017(3) 0.004(2) -0.001(2) 0.002(2)
C00J 0.021(3) 0.029(3) 0.017(3) 0.002(2) 0.002(2) 0.002(2)
C00K 0.016(3) 0.029(3) 0.012(2) 0.000(2) -0.001(2) 0.003(2)
C00L 0.016(3) 0.022(3) 0.014(2) 0.000(2) 0.001(2) -0.002(2)
C00M 0.014(3) 0.022(3) 0.016(2) -0.002(2) 0.002(2) 0.001(2)
C00N 0.018(3) 0.025(3) 0.014(3) 0.000(2) -0.002(2) 0.000(2)
C00O 0.016(3) 0.028(3) 0.018(3) 0.001(3) 0.003(2) -0.001(2)
C00P 0.023(3) 0.023(3) 0.018(3) 0.004(2) 0.004(3) 0.002(2)
C00Q 0.019(3) 0.033(3) 0.012(2) 0.002(2) 0.001(2) 0.001(2)
C00R 0.020(3) 0.028(3) 0.018(3) 0.007(2) 0.006(2) 0.003(3)
C00S 0.020(3) 0.026(3) 0.017(3) 0.002(2) -0.001(2) 0.003(2)
C00T 0.021(3) 0.029(3) 0.015(3) 0.004(2) 0.001(2) -0.002(2)
C00U 0.024(3) 0.024(3) 0.021(3) 0.000(2) -0.001(2) -0.002(2)
C00V 0.025(3) 0.034(3) 0.019(3) 0.010(3) 0.000(2) -0.002(3)
C00W 0.026(3) 0.038(4) 0.015(3) 0.000(2) 0.003(2) -0.004(3)
C00X 0.020(3) 0.026(3) 0.016(3) 0.002(2) 0.003(2) 0.005(2)
C00Y 0.024(3) 0.033(3) 0.022(3) 0.002(3) 0.001(3) 0.000(3)
C00Z 0.022(3) 0.030(3) 0.022(3) 0.000(3) -0.001(2) 0.001(3)
C010 0.017(2) 0.021(3) 0.018(3) 0.004(2) -0.002(2) 0.003(2)
C011 0.027(3) 0.026(3) 0.018(3) -0.002(2) -0.005(2) 0.000(2)
C012 0.017(3) 0.025(3) 0.016(3) -0.002(2) 0.001(2) -0.002(2)
C013 0.016(3) 0.023(3) 0.014(2) 0.000(2) 0.001(2) 0.001(2)
C014 0.022(3) 0.036(4) 0.036(4) 0.008(3) -0.003(3) -0.004(3)
C015 0.047(5) 0.054(5) 0.027(4) -0.009(4) 0.004(4) -0.008(4)
C016 0.028(4) 0.051(4) 0.020(3) 0.012(3) -0.010(3) -0.012(3)
C017 0.021(3) 0.030(3) 0.032(3) -0.002(3) 0.001(3) -0.002(3)
C018 0.034(4) 0.034(4) 0.020(3) -0.001(3) -0.001(3) 0.000(3)
C019 0.021(3) 0.029(3) 0.022(3) 0.000(3) 0.004(2) 0.004(3)
C01A 0.030(4) 0.048(4) 0.030(3) 0.013(3) -0.010(3) -0.006(3)
C01B 0.043(5) 0.037(4) 0.038(4) -0.008(3) 0.004(3) -0.003(3)

loop_
_atom_type_symbol
_atom_type_description
_atom_type_scat_dispersion_real
_atom_type_scat_dispersion_imag
_atom_type_scat_source
C C 0.0181 0.0091 'International Tables Vol C Tables 4.2.6.8 and 6.1.1.4'
H H 0.0000 0.0000 'International Tables Vol C Tables 4.2.6.8 and 6.1.1.4'
N N 0.0311 0.0180 'International Tables Vol C Tables 4.2.6.8 and 6.1.1.4'
O O 0.0492 0.0322 'International Tables Vol C Tables 4.2.6.8 and 6.1.1.4'
Br Br -0.6763 1.2805 'International Tables Vol C Tables 4.2.6.8 and 6.1.1.4'
F F 0.0727 0.0534 'International Tables Vol C Tables 4.2.6.8 and 6.1.1.4'

loop_
_geom_angle_atom_site_label_1
_geom_angle_atom_site_label_2
_geom_angle_atom_site_label_3
_geom_angle
C00D N00A C00F 115.5(5)
C00D N00A C019 123.8(5)
C019 N00A C00F 120.2(5)
C00G N00B C010 111.2(5)
C00G N00B C011 123.0(5)
C010 N00B C011 124.7(5)
C00I N00C H00C 126.7
C00I N00C C013 106.6(4)
C013 N00C H00C 126.7
O008 C00D N00A 128.1(6)
O008 C00D C00E 126.9(6)
N00A C00D C00E 105.0(5)
O009 C00E C00D 123.3(6)
O009 C00E C00K 127.3(6)
C00K C00E C00D 109.4(5)
N00A C00F H00A 110.8
N00A C00F H00B 110.8
N00A C00F C00K 104.7(5)
H00A C00F H00B 108.9
C00K C00F H00A 110.8
C00K C00F H00B 110.8
O007 C00G N00B 127.0(5)
O007 C00G C013 125.0(5)
N00B C00G C013 108.0(5)
C00T C00H H00H 119.8
C00T C00H C014 120.4(6)
C014 C00H H00H 119.8
N00C C00I H00I 110.5
N00C C00I C00M 103.0(5)
N00C C00I C00O 109.8(5)
C00M C00I H00I 110.5
C00O C00I H00I 110.5
C00O C00I C00M 112.3(5)
C00X C00J H00J 119.8
C00X C00J C00Y 120.4(6)
C00Y C00J H00J 119.8
C00E C00K C00F 102.0(5)
C00E C00K C00M 108.9(5)
C00E C00K C013 109.6(5)
C00F C00K C00M 118.5(5)
C00F C00K C013 114.3(5)
C013 C00K C00M 103.4(4)
C00N C00L C00M 123.5(5)
C00N C00L C012 118.6(5)
C012 C00L C00M 117.8(5)
C00I C00M C00K 104.4(4)
C00I C00M H00M 106.7
C00K C00M H00M 106.7
C00L C00M C00I 113.1(5)
C00L C00M C00K 118.6(5)
C00L C00M H00M 106.7
C00L C00N H00N 119.7
C00U C00N C00L 120.6(5)
C00U C00N H00N 119.7
F004 C00O F005 107.3(5)
F004 C00O F006 106.6(5)
F004 C00O C00I 110.5(5)
F005 C00O F006 107.1(5)
F005 C00O C00I 111.2(5)
F006 C00O C00I 113.8(5)
C00Z C00P C019 120.9(6)
C017 C00P C00Z 119.5(6)
C017 C00P C019 119.6(6)
C00V C00Q H00Q 121.2
C010 C00Q H00Q 121.2
C010 C00Q C00V 117.7(6)
C00S C00R Br01 118.4(4)
C00U C00R Br01 119.9(5)
C00U C00R C00S 121.7(6)
C00R C00S H00S 120.7
C012 C00S C00R 118.5(5)
C012 C00S H00S 120.7
C00H C00T C00W 119.7(6)
C00H C00T C011 121.4(6)
C00W C00T C011 118.9(6)
C00N C00U H00U 120.4
C00R C00U C00N 119.2(6)
C00R C00U H00U 120.4
C00Q C00V H00V 119.8
C00Q C00V C00Y 120.5(6)
C00Y C00V H00V 119.8
C00T C00W H00W 120.0
C016 C00W C00T 119.9(7)
C016 C00W H00W 120.0
C00J C00X C010 119.1(6)
C00J C00X C013 132.7(6)
C010 C00X C013 108.0(5)
C00J C00Y C00V 119.7(6)
C00J C00Y H00Y 120.2
C00V C00Y H00Y 120.2
C00P C00Z H00Z 119.8
C00P C00Z C018 120.4(6)
C018 C00Z H00Z 119.8
C00Q C010 N00B 126.9(5)
C00Q C010 C00X 122.7(6)
C00X C010 N00B 110.4(5)
N00B C011 C00T 113.6(5)
N00B C011 H01A 108.8
N00B C011 H01B 108.8
C00T C011 H01A 108.8
C00T C011 H01B 108.8
H01A C011 H01B 107.7
C00L C012 H012 119.3
C00S C012 C00L 121.4(6)
C00S C012 H012 119.3
N00C C013 C00G 111.5(5)
N00C C013 C00K 102.9(4)
N00C C013 C00X 111.6(5)
C00G C013 C00K 110.4(5)
C00X C013 C00G 102.3(4)
C00X C013 C00K 118.3(5)
C00H C014 H014 120.1
C01A C014 C00H 119.9(7)
C01A C014 H014 120.1
C018 C015 H015 119.8
C01B C015 H015 119.8
C01B C015 C018 120.5(7)
C00W C016 H016 120.2
C01A C016 C00W 119.7(6)
C01A C016 H016 120.2
C00P C017 H017 120.4
C00P C017 C01B 119.1(7)
C01B C017 H017 120.4
C00Z C018 H018 120.1
C015 C018 C00Z 119.7(7)
C015 C018 H018 120.1
N00A C019 C00P 112.4(5)
N00A C019 H01C 109.1
N00A C019 H01D 109.1
C00P C019 H01C 109.1
C00P C019 H01D 109.1
H01C C019 H01D 107.9
C014 C01A C016 120.4(7)
C014 C01A H01E 119.8
C016 C01A H01E 119.8
C015 C01B C017 120.7(7)
C015 C01B H01F 119.6
C017 C01B H01F 119.6

loop_
_geom_bond_atom_site_label_1
_geom_bond_atom_site_label_2
_geom_bond_distance
Br01 C00R 1.907(6)
F004 C00O 1.330(7)
F005 C00O 1.342(7)
F006 C00O 1.346(7)
O007 C00G 1.211(7)
O008 C00D 1.220(8)
O009 C00E 1.216(7)
N00A C00D 1.337(8)
N00A C00F 1.488(7)
N00A C019 1.448(8)
N00B C00G 1.367(7)
N00B C010 1.413(8)
N00B C011 1.454(8)
N00C H00C 0.8800
N00C C00I 1.456(7)
N00C C013 1.460(7)
C00D C00E 1.528(8)
C00E C00K 1.523(9)
C00F H00A 0.9900
C00F H00B 0.9900
C00F C00K 1.538(8)
C00G C013 1.557(8)
C00H H00H 0.9500
C00H C00T 1.386(9)
C00H C014 1.387(9)
C00I H00I 1.0000
C00I C00M 1.539(8)
C00I C00O 1.512(8)
C00J H00J 0.9500
C00J C00X 1.366(9)
C00J C00Y 1.400(9)
C00K C00M 1.586(8)
C00K C013 1.584(8)
C00L C00M 1.520(8)
C00L C00N 1.395(8)
C00L C012 1.397(8)
C00M H00M 1.0000
C00N H00N 0.9500
C00N C00U 1.393(9)
C00P C00Z 1.392(9)
C00P C017 1.390(9)
C00P C019 1.530(8)
C00Q H00Q 0.9500
C00Q C00V 1.403(10)
C00Q C010 1.377(8)
C00R C00S 1.388(9)
C00R C00U 1.377(9)
C00S H00S 0.9500
C00S C012 1.384(9)
C00T C00W 1.395(9)
C00T C011 1.514(9)
C00U H00U 0.9500
C00V H00V 0.9500
C00V C00Y 1.404(9)
C00W H00W 0.9500
C00W C016 1.392(10)
C00X C010 1.402(8)
C00X C013 1.522(8)
C00Y H00Y 0.9500
C00Z H00Z 0.9500
C00Z C018 1.394(9)
C011 H01A 0.9900
C011 H01B 0.9900
C012 H012 0.9500
C014 H014 0.9500
C014 C01A 1.382(11)
C015 H015 0.9500
C015 C018 1.371(11)
C015 C01B 1.371(13)
C016 H016 0.9500
C016 C01A 1.389(12)
C017 H017 0.9500
C017 C01B 1.401(11)
C018 H018 0.9500
C019 H01C 0.9900
C019 H01D 0.9900
C01A H01E 0.9500
C01B H01F 0.9500

loop_
_geom_torsion_atom_site_label_1
_geom_torsion_atom_site_label_2
_geom_torsion_atom_site_label_3
_geom_torsion_atom_site_label_4
_geom_torsion
Br01 C00R C00S C012 -179.8(5)
Br01 C00R C00U C00N -178.5(5)
O007 C00G C013 N00C 57.6(7)
O007 C00G C013 C00K -56.2(7)
O007 C00G C013 C00X 177.0(5)
O008 C00D C00E O009 9.3(10)
O008 C00D C00E C00K -172.3(6)
O009 C00E C00K C00F 161.3(6)
O009 C00E C00K C00M 35.2(8)
O009 C00E C00K C013 -77.2(7)
N00A C00D C00E O009 -168.8(6)
N00A C00D C00E C00K 9.6(6)
N00A C00F C00K C00E 17.6(6)
N00A C00F C00K C00M 137.1(5)
N00A C00F C00K C013 -100.5(5)
N00B C00G C013 N00C -120.7(5)
N00B C00G C013 C00K 125.6(5)
N00B C00G C013 C00X -1.2(6)
N00C C00I C00M C00K 29.0(6)
N00C C00I C00M C00L 159.4(5)
N00C C00I C00O F004 -177.4(5)
N00C C00I C00O F005 -58.4(7)
N00C C00I C00O F006 62.7(7)
C00D N00A C00F C00K -13.7(6)
C00D N00A C019 C00P 117.7(6)
C00D C00E C00K C00F -17.0(6)
C00D C00E C00K C00M -143.1(5)
C00D C00E C00K C013 104.5(5)
C00E C00K C00M C00I -121.1(5)
C00E C00K C00M C00L 111.9(6)
C00E C00K C013 N00C 94.8(5)
C00E C00K C013 C00G -146.1(5)
C00E C00K C013 C00X -28.8(7)
C00F N00A C00D O008 -175.3(6)
C00F N00A C00D C00E 2.8(6)
C00F N00A C019 C00P -70.8(7)
C00F C00K C00M C00I 123.1(5)
C00F C00K C00M C00L -3.9(8)
C00F C00K C013 N00C -151.5(5)
C00F C00K C013 C00G -32.4(7)
C00F C00K C013 C00X 84.9(6)
C00G N00B C010 C00Q 175.0(6)
C00G N00B C010 C00X -3.2(7)
C00G N00B C011 C00T -109.6(6)
C00H C00T C00W C016 2.1(10)
C00H C00T C011 N00B 28.1(9)
C00H C014 C01A C016 0.3(11)
C00I N00C C013 C00G -76.6(6)
C00I N00C C013 C00K 41.8(6)
C00I N00C C013 C00X 169.7(5)
C00J C00X C010 N00B 177.2(5)
C00J C00X C010 C00Q -1.1(9)
C00J C00X C013 N00C -55.4(9)
C00J C00X C013 C00G -174.7(7)
C00J C00X C013 C00K 63.8(9)
C00L C00N C00U C00R -1.3(9)
C00M C00I C00O F004 68.6(6)
C00M C00I C00O F005 -172.4(5)
C00M C00I C00O F006 -51.3(7)
C00M C00K C013 N00C -21.2(6)
C00M C00K C013 C00G 97.9(5)
C00M C00K C013 C00X -144.8(5)
C00M C00L C00N C00U 176.7(5)
C00M C00L C012 C00S -175.2(5)
C00N C00L C00M C00I -63.0(7)
C00N C00L C00M C00K 59.7(8)
C00N C00L C012 C00S 1.4(9)
C00O C00I C00M C00K 147.1(5)
C00O C00I C00M C00L -82.5(6)
C00P C00Z C018 C015 0.6(11)
C00P C017 C01B C015 -1.3(11)
C00Q C00V C00Y C00J -2.8(10)
C00R C00S C012 C00L -2.2(9)
C00S C00R C00U C00N 0.4(9)
C00T C00H C014 C01A -0.4(10)
C00T C00W C016 C01A -2.2(10)
C00U C00R C00S C012 1.3(9)
C00V C00Q C010 N00B -178.5(6)
C00V C00Q C010 C00X -0.5(9)
C00W C00T C011 N00B -153.0(6)
C00W C016 C01A C014 0.9(11)
C00X C00J C00Y C00V 1.3(10)
C00Y C00J C00X C010 0.6(9)
C00Y C00J C00X C013 174.2(6)
C00Z C00P C017 C01B 0.9(10)
C00Z C00P C019 N00A -38.3(8)
C010 N00B C00G O007 -175.5(6)
C010 N00B C00G C013 2.7(6)
C010 N00B C011 C00T 57.7(8)
C010 C00Q C00V C00Y 2.4(10)
C010 C00X C013 N00C 118.7(5)
C010 C00X C013 C00G -0.6(6)
C010 C00X C013 C00K -122.2(6)
C011 N00B C00G O007 -6.6(9)
C011 N00B C00G C013 171.5(5)
C011 N00B C010 C00Q 6.4(10)
C011 N00B C010 C00X -171.8(5)
C011 C00T C00W C016 -176.8(6)
C012 C00L C00M C00I 113.4(6)
C012 C00L C00M C00K -123.9(6)
C012 C00L C00N C00U 0.3(9)
C013 N00C C00I C00M -45.3(6)
C013 N00C C00I C00O -165.1(5)
C013 C00K C00M C00I -4.6(6)
C013 C00K C00M C00L -131.6(5)
C013 C00X C010 N00B 2.2(7)
C013 C00X C010 C00Q -176.1(6)
C014 C00H C00T C00W -0.9(10)
C014 C00H C00T C011 178.0(6)
C017 C00P C00Z C018 -0.5(10)
C017 C00P C019 N00A 144.6(6)
C018 C015 C01B C017 1.4(13)
C019 N00A C00D O008 -3.5(10)
C019 N00A C00D C00E 174.7(5)
C019 N00A C00F C00K 174.1(5)
C019 C00P C00Z C018 -177.6(6)
C019 C00P C017 C01B 178.0(6)
C01B C015 C018 C00Z -1.0(12)

loop_
_smtbx_masks_void_nr
_smtbx_masks_void_average_x
_smtbx_masks_void_average_y
_smtbx_masks_void_average_z
_smtbx_masks_void_volume
_smtbx_masks_void_count_electrons
1 -0.764 0.250 0.500 318.3 92.1
2 0.286 0.750 0.000 318.3 91.1
